data_2233266
loop_
_publ_author_name
'Yang, Yongbo W.'
'Evans, Stanley H.'
'Downs, Robert T.'
'Yang, Hexiong'

_publ_section_title
;
 Lotharmeyerite, Ca(Zn,Mn)~2~(AsO~4~)~2~(H~2~O,OH)~2~
;
_journal_coeditor_code PK2375
_journal_issue 1
_journal_name_full 'Acta Crystallographica Section E'
_journal_page_first i9
_journal_page_last i10
_journal_paper_doi 10.1107/S1600536811054286
_journal_volume 68
_journal_year 2012
_chemical_compound_source 'Mapimi, Durango, Mexico'
_chemical_formula_iupac 'Ca (Zn,Mn)2 (As O4)2 (H2 O,OH)2'
_chemical_formula_moiety 'As2 Ca H3 Mn0.976 O10 Zn1.024'
_chemical_formula_sum 'As2 Ca H3 Mn0.976 O10 Zn1.024'
_chemical_formula_weight 474.14
_chemical_name_common Lotharmeyerite
_chemical_name_mineral Lotharmeyerite
_chemical_name_systematic
;
calcium bis(zinc/manganese) bis(arsenate) bis(hydroxide/hydrate)
;
_space_group_IT_number 12
_symmetry_cell_setting monoclinic
_symmetry_space_group_name_Hall '-C 2y'
_symmetry_space_group_name_H-M 'C 1 2/m 1'
_atom_sites_solution_hydrogens difmap
_atom_sites_solution_primary direct
_atom_sites_solution_secondary difmap
_audit_creation_method SHELXL-97
_cell_angle_alpha 90.00
_cell_angle_beta 116.739(4)
_cell_angle_gamma 90.00
_cell_formula_units_Z 2
_cell_length_a 9.0727(6)
_cell_length_b 6.2530(4)
_cell_length_c 7.4150(5)
_cell_measurement_reflns_used 1568
_cell_measurement_temperature 293(2)
_cell_measurement_theta_max 29.5
_cell_measurement_theta_min 4.0
_cell_volume 375.68(4)
_computing_cell_refinement 'SAINT (Bruker, 2004)'
_computing_data_collection 'APEX2 (Bruker, 2004)'
_computing_data_reduction 'SAINT (Bruker, 2004)'
_computing_molecular_graphics 'XtalDraw (Downs & Hall-Wallace, 2003)'
_computing_publication_material 'publCIF (Westrip, 2010)'
_computing_structure_refinement 'SHELXL97 (Sheldrick, 2008)'
_computing_structure_solution 'SHELXS97 (Sheldrick, 2008)'
_database_code_amcsd 0018604
_diffrn_ambient_temperature 293(2)
_diffrn_measured_fraction_theta_full 0.996
_diffrn_measured_fraction_theta_max 0.996
_diffrn_measurement_device_type 'Bruker APEXII CCD area-detector'
_diffrn_measurement_method '\f and \w scan'
_diffrn_radiation_monochromator graphite
_diffrn_radiation_source 'fine-focus sealed tube'
_diffrn_radiation_type MoK\a
_diffrn_radiation_wavelength 0.71073
_diffrn_reflns_av_R_equivalents 0.0222
_diffrn_reflns_av_sigmaI/netI 0.0260
_diffrn_reflns_limit_h_max 13
_diffrn_reflns_limit_h_min -13
_diffrn_reflns_limit_k_max 9
_diffrn_reflns_limit_k_min -8
_diffrn_reflns_limit_l_max 8
_diffrn_reflns_limit_l_min -11
_diffrn_reflns_number 2512
_diffrn_reflns_theta_full 32.57
_diffrn_reflns_theta_max 32.57
_diffrn_reflns_theta_min 3.08
_diffrn_standards_number 0
_exptl_absorpt_coefficient_mu 14.377
_exptl_absorpt_correction_T_max 0.532
_exptl_absorpt_correction_T_min 0.477
_exptl_absorpt_correction_type multi-scan
_exptl_absorpt_process_details
;
[SADABS (Sheldrick, 2005) and XABS2 (Parkin <i>et al.</i>,
1995)]
;
_exptl_crystal_colour brown
_exptl_crystal_density_diffrn 4.186
_exptl_crystal_density_method 'not measured'
_exptl_crystal_description cube
_exptl_crystal_F_000 448
_exptl_crystal_size_max 0.06
_exptl_crystal_size_mid 0.05
_exptl_crystal_size_min 0.05
_refine_diff_density_max 0.808
_refine_diff_density_min -0.767
_refine_ls_extinction_coef 0
_refine_ls_extinction_expression Fc^*^=kFc[1+0.001xFc^2^\l^3^/sin(2\q)]^-1/4^
_refine_ls_extinction_method 'SHELXL97 (Sheldrick, 2008)'
_refine_ls_goodness_of_fit_ref 0.907
_refine_ls_hydrogen_treatment refall
_refine_ls_matrix_type full
_refine_ls_number_parameters 49
_refine_ls_number_reflns 739
_refine_ls_number_restraints 0
_refine_ls_restrained_S_all 0.907
_refine_ls_R_factor_all 0.0241
_refine_ls_R_factor_gt 0.0188
_refine_ls_shift/su_max 0.000
_refine_ls_shift/su_mean 0.000
_refine_ls_structure_factor_coef Fsqd
_refine_ls_weighting_details 'calc w=1/[\s^2^(Fo^2^)+(0.0300P)^2^] where P=(Fo^2^+2Fc^2^)/3'
_refine_ls_weighting_scheme calc
_refine_ls_wR_factor_gt 0.0395
_refine_ls_wR_factor_ref 0.0448
_reflns_number_gt 659
_reflns_number_total 739
_reflns_threshold_expression I>2\s(I)
_cod_data_source_file pk2375.cif
_cod_data_source_block I
_cod_original_sg_symbol_H-M 'C 2/m'
_cod_database_code 2233266
_cod_database_fobs_code 2233266

loop_
_space_group_symop_operation_xyz
'x, y, z'
'-x, y, -z'
'x+1/2, y+1/2, z'
'-x+1/2, y+1/2, -z'
'-x, -y, -z'
'x, -y, z'
'-x+1/2, -y+1/2, -z'
'x+1/2, -y+1/2, z'

loop_
_atom_site_type_symbol
_atom_site_label
_atom_site_fract_x
_atom_site_fract_y
_atom_site_fract_z
_atom_site_U_iso_or_equiv
_atom_site_adp_type
_atom_site_calc_flag
_atom_site_refinement_flags
_atom_site_occupancy
_atom_site_symmetry_multiplicity
Ca Ca1 0.0000 0.0000 0.0000 0.01360(16) Uani d S 1 4
Zn Zn1 0.2500 0.2500 0.5000 0.00936(11) Uani d SP 0.512(8) 2
Mn Mn1 0.2500 0.2500 0.5000 0.00936(11) Uani d SP 0.488(8) 2
As As1 0.41579(3) 0.0000 0.20474(4) 0.00864(9) Uani d S 1 2
O O1 0.3390(3) 0.5000 0.4132(3) 0.0140(4) Uani d S 1 2
O O2 0.3182(3) 0.0000 0.3536(3) 0.0153(4) Uani d S 1 2
O O3 0.03469(18) 0.2798(2) 0.2437(2) 0.0127(3) Uani d . 1 1
O O4 0.2569(3) 0.0000 -0.0265(3) 0.0199(5) Uani d S 1 2
H H1 0.440(9) 0.5000 0.464(16) 0.040 Uiso d SP 0.50 2
H H2 0.298(6) 0.5000 0.313(7) 0.040 Uiso d S 1 2

loop_
_atom_site_aniso_label
_atom_site_aniso_U_11
_atom_site_aniso_U_22
_atom_site_aniso_U_33
_atom_site_aniso_U_12
_atom_site_aniso_U_13
_atom_site_aniso_U_23
Ca1 0.0185(4) 0.0120(3) 0.0108(4) 0.000 0.0070(3) 0.000
Zn1 0.00931(18) 0.00899(16) 0.0080(2) 0.00002(10) 0.00232(14) -0.00002(11)
Mn1 0.00931(18) 0.00899(16) 0.0080(2) 0.00002(10) 0.00232(14) -0.00002(11)
As1 0.00787(14) 0.00860(12) 0.00895(16) 0.000 0.00336(11) 0.000
O1 0.0098(10) 0.0201(10) 0.0092(11) 0.000 0.0017(8) 0.000
O2 0.0192(11) 0.0116(8) 0.0220(12) 0.000 0.0155(10) 0.000
O3 0.0122(7) 0.0110(6) 0.0146(8) 0.0023(5) 0.0057(6) -0.0005(5)
O4 0.0150(11) 0.0294(12) 0.0111(11) 0.000 0.0020(9) 0.000

loop_
_atom_type_symbol
_atom_type_description
_atom_type_scat_dispersion_real
_atom_type_scat_dispersion_imag
_atom_type_scat_source
O O 0.0106 0.0060 'International Tables Vol C Tables 4.2.6.8 and 6.1.1.4'
H H 0.0000 0.0000 'International Tables Vol C Tables 4.2.6.8 and 6.1.1.4'
Ca Ca 0.2262 0.3064 'International Tables Vol C Tables 4.2.6.8 and 6.1.1.4'
Zn Zn 0.2839 1.4301 'International Tables Vol C Tables 4.2.6.8 and 6.1.1.4'
As As 0.0499 2.0058 'International Tables Vol C Tables 4.2.6.8 and 6.1.1.4'
Mn Mn 0.3368 0.7283 'International Tables Vol C Tables 4.2.6.8 and 6.1.1.4'

loop_
_geom_angle_atom_site_label_1
_geom_angle_atom_site_label_2
_geom_angle_atom_site_label_3
_geom_angle_site_symmetry_1
_geom_angle_site_symmetry_3
_geom_angle
O4 Ca1 O4 5 . 180.00(10)
O4 Ca1 O3 5 . 75.38(5)
O4 Ca1 O3 . . 104.62(5)
O4 Ca1 O3 5 5 104.62(5)
O4 Ca1 O3 . 5 75.38(5)
O3 Ca1 O3 . 5 180.00(7)
O4 Ca1 O3 5 6 75.38(5)
O4 Ca1 O3 . 6 104.62(5)
O3 Ca1 O3 . 6 92.03(7)
O3 Ca1 O3 5 6 87.97(7)
O4 Ca1 O3 5 2 104.62(5)
O4 Ca1 O3 . 2 75.38(5)
O3 Ca1 O3 . 2 87.97(7)
O3 Ca1 O3 5 2 92.03(7)
O3 Ca1 O3 6 2 180.00(12)
O4 Ca1 O2 5 . 121.94(7)
O4 Ca1 O2 . . 58.06(7)
O3 Ca1 O2 . . 65.45(4)
O3 Ca1 O2 5 . 114.55(4)
O3 Ca1 O2 6 . 65.45(4)
O3 Ca1 O2 2 . 114.55(4)
O4 Ca1 O2 5 5 58.06(7)
O4 Ca1 O2 . 5 121.94(7)
O3 Ca1 O2 . 5 114.55(4)
O3 Ca1 O2 5 5 65.45(4)
O3 Ca1 O2 6 5 114.55(4)
O3 Ca1 O2 2 5 65.45(4)
O2 Ca1 O2 . 5 180.00(9)
O1 Zn1 O1 7_556 . 180.0
O1 Zn1 O3 7_556 7_556 89.12(7)
O1 Zn1 O3 . 7_556 90.88(7)
O1 Zn1 O3 7_556 . 90.88(7)
O1 Zn1 O3 . . 89.12(7)
O3 Zn1 O3 7_556 . 180.0
O1 Zn1 O2 7_556 7_556 99.04(6)
O1 Zn1 O2 . 7_556 80.96(6)
O3 Zn1 O2 7_556 7_556 88.18(7)
O3 Zn1 O2 . 7_556 91.82(7)
O1 Zn1 O2 7_556 . 80.96(6)
O1 Zn1 O2 . . 99.04(6)
O3 Zn1 O2 7_556 . 91.82(7)
O3 Zn1 O2 . . 88.18(7)
O2 Zn1 O2 7_556 . 180.0
O4 As1 O3 . 8 111.37(7)
O4 As1 O3 . 3_545 111.37(7)
O3 As1 O3 8 3_545 108.93(10)
O4 As1 O2 . . 101.87(11)
O3 As1 O2 8 . 111.60(6)
O3 As1 O2 3_545 . 111.60(6)

loop_
_geom_bond_atom_site_label_1
_geom_bond_atom_site_label_2
_geom_bond_site_symmetry_2
_geom_bond_distance
Ca1 O4 5 2.426(2)
Ca1 O4 . 2.426(2)
Ca1 O3 . 2.4318(14)
Ca1 O3 5 2.4318(14)
Ca1 O3 6 2.4318(14)
Ca1 O3 2 2.4318(14)
Ca1 O2 . 2.898(2)
Ca1 O2 5 2.898(2)
Zn1 O1 7_556 1.9940(14)
Zn1 O1 . 1.9940(14)
Zn1 O3 7_556 2.0303(15)
Zn1 O3 . 2.0303(15)
Zn1 O2 7_556 2.1468(14)
Zn1 O2 . 2.1468(14)
As1 O4 . 1.671(2)
As1 O3 8 1.6918(13)
As1 O3 3_545 1.6918(13)
As1 O2 . 1.698(2)

loop_
_geom_hbond_atom_site_label_D
_geom_hbond_atom_site_label_H
_geom_hbond_atom_site_label_A
_geom_hbond_site_symmetry_A
_geom_hbond_distance_DH
_geom_hbond_distance_HA
_geom_hbond_distance_DA
_geom_hbond_angle_DHA
O1 H1 O1 5_666 0.82(7) 1.79(8) 2.610(4) 177(11)
O1 H2 O4 7 0.66(5) 1.95(5) 2.595(3) 163(6)

loop_
_cod_related_entry_id
_cod_related_entry_database
_cod_related_entry_code
1 AMCSD 0018604
